data_7200555
loop_
_publ_author_name
'Gao, Qiang'
'Jiang, Fei-Long'
'Wu, Ming-Yan'
'Huang, You-Gui'
'Yuan, Da-Qiang'
'Wei, Wei'
'Hong, Mao-Chun'

_publ_section_title
;
 Indium(iii)-2,5-pyridine dicarboxylate complexes with mononuclear, 1D
 chain, 2D layer and 3D chiral frameworks
;
_journal_issue 5
_journal_name_full CrystEngComm
_journal_page_first 918
_journal_paper_doi 10.1039/b817972g
_journal_volume 11
_journal_year 2009
_chemical_formula_moiety 'C48 H44 Cl4 In4 N8 O28'
_chemical_formula_sum 'C48 H44 Cl4 In4 N8 O28'
_chemical_formula_weight 1781.99
_chemical_name_systematic
;
?
;
_space_group_IT_number 14
_symmetry_cell_setting monoclinic
_symmetry_space_group_name_Hall '-P 2ybc'
_symmetry_space_group_name_H-M 'P 1 21/c 1'
_atom_sites_solution_hydrogens geom
_atom_sites_solution_primary direct
_atom_sites_solution_secondary difmap
_audit_creation_method SHELXL-97
_cell_angle_alpha 90.00
_cell_angle_beta 115.375(19)
_cell_angle_gamma 90.00
_cell_formula_units_Z 1
_cell_length_a 8.114(4)
_cell_length_b 12.648(6)
_cell_length_c 16.325(6)
_cell_measurement_reflns_used 1898
_cell_measurement_temperature 293(2)
_cell_measurement_theta_max 27.4333
_cell_measurement_theta_min 2.5173
_cell_volume 1513.7(12)
_computing_cell_refinement CrystalClear
_computing_data_collection 'CrystalClear (Rigaku, 2000)'
_computing_data_reduction CrystalClear
_computing_molecular_graphics 'SHELXL-97 (Sheldrick, 1997)'
_computing_publication_material 'SHELXL-97 (Sheldrick, 1997)'
_computing_structure_refinement 'SHELXL-97 (Sheldrick, 1997)'
_computing_structure_solution 'SHELXS-97 (Sheldrick, 1990)'
_diffrn_ambient_temperature 293(2)
_diffrn_measured_fraction_theta_full 0.994
_diffrn_measured_fraction_theta_max 0.994
_diffrn_measurement_device_type 'Rigaku Mercury CCD area-detector'
_diffrn_measurement_method \w
_diffrn_radiation_monochromator graphite
_diffrn_radiation_source 'fine-focus sealed tube'
_diffrn_radiation_type MoK\a
_diffrn_radiation_wavelength 0.71073
_diffrn_reflns_av_R_equivalents 0.0199
_diffrn_reflns_av_sigmaI/netI 0.0170
_diffrn_reflns_limit_h_max 10
_diffrn_reflns_limit_h_min -10
_diffrn_reflns_limit_k_max 16
_diffrn_reflns_limit_k_min -11
_diffrn_reflns_limit_l_max 21
_diffrn_reflns_limit_l_min -19
_diffrn_reflns_number 11096
_diffrn_reflns_theta_full 27.44
_diffrn_reflns_theta_max 27.44
_diffrn_reflns_theta_min 2.76
_exptl_absorpt_coefficient_mu 1.776
_exptl_absorpt_correction_T_max 1.0000
_exptl_absorpt_correction_T_min 0.7618
_exptl_absorpt_correction_type multi-scan
_exptl_absorpt_process_details '(CrystalClear; Rigaku, 2000)'
_exptl_crystal_colour Colorless
_exptl_crystal_density_diffrn 1.955
_exptl_crystal_density_method 'not measured'
_exptl_crystal_description Prism
_exptl_crystal_F_000 876
_exptl_crystal_size_max 0.4000
_exptl_crystal_size_mid 0.3000
_exptl_crystal_size_min 0.3000
_refine_diff_density_max 0.593
_refine_diff_density_min -1.022
_refine_diff_density_rms 0.107
_refine_ls_extinction_method none
_refine_ls_goodness_of_fit_ref 1.138
_refine_ls_hydrogen_treatment constr
_refine_ls_matrix_type full
_refine_ls_number_parameters 208
_refine_ls_number_reflns 3445
_refine_ls_number_restraints 0
_refine_ls_restrained_S_all 1.138
_refine_ls_R_factor_all 0.0240
_refine_ls_R_factor_gt 0.0228
_refine_ls_shift/su_max 0.002
_refine_ls_shift/su_mean 0.000
_refine_ls_structure_factor_coef Fsqd
_refine_ls_weighting_details 'calc w=1/[\s^2^(Fo^2^)+(0.0328P)^2^+0.7985P] where P=(Fo^2^+2Fc^2^)/3'
_refine_ls_weighting_scheme calc
_refine_ls_wR_factor_gt 0.0604
_refine_ls_wR_factor_ref 0.0612
_reflns_number_gt 3292
_reflns_number_total 3445
_reflns_threshold_expression >2sigma(I)
_cod_data_source_file b817972g.txt
_cod_data_source_block d:\data\12-3-g\a
_cod_depositor_comments
;
The following automatic conversions were performed:
'_exptl_absorpt_correction_type' value 'Multi-scan' changed to
'multi-scan' according to
'/home/saulius/struct/CIF-dictionaries/cif_core.dic' dictionary named
'cif_core.dic' version 2.4.1 from 2010-06-29.

Automatic conversion script
Id: cif_fix_enum 1527 2010-12-29 10:47:43Z saulius 
;
_cod_original_sg_symbol_H-M P21/c
_cod_database_code 7200555

loop_
_symmetry_equiv_pos_as_xyz
'x, y, z'
'-x, y+1/2, -z+1/2'
'-x, -y, -z'
'x, -y-1/2, z-1/2'

loop_
_atom_site_label
_atom_site_type_symbol
_atom_site_fract_x
_atom_site_fract_y
_atom_site_fract_z
_atom_site_U_iso_or_equiv
_atom_site_adp_type
_atom_site_occupancy
_atom_site_symmetry_multiplicity
_atom_site_calc_flag
_atom_site_refinement_flags
_atom_site_disorder_assembly
_atom_site_disorder_group
In1 In 0.879665(18) 0.262676(11) 0.310793(9) 0.02332(6) Uani 1 1 d . . .
Cl1 Cl 0.96502(8) 0.08557(4) 0.37591(4) 0.04116(14) Uani 1 1 d . . .
O1 O 0.8647(2) 0.43280(12) 0.28969(10) 0.0311(3) Uani 1 1 d . . .
O2 O 0.9617(2) 0.58941(13) 0.35636(12) 0.0407(4) Uani 1 1 d . . .
O3 O 1.6741(2) 0.30746(16) 0.69420(11) 0.0420(4) Uani 1 1 d . . .
O4 O 1.4832(2) 0.17080(15) 0.65900(12) 0.0439(4) Uani 1 1 d . . .
O5 O 0.7019(2) 0.29515(12) 0.37672(11) 0.0326(3) Uani 1 1 d . . .
O6 O 1.0460(3) 0.26016(15) 0.23674(17) 0.0521(6) Uani 1 1 d . . .
O7 O 0.2921(3) 0.40635(15) 0.25764(15) 0.0514(5) Uani 1 1 d . . .
N1 N 1.1165(2) 0.33114(13) 0.43343(11) 0.0252(3) Uani 1 1 d . . .
N2 N 0.6470(2) 0.21252(14) 0.41086(12) 0.0273(4) Uani 1 1 d . . .
C1 C 0.9715(3) 0.49213(16) 0.35344(14) 0.0267(4) Uani 1 1 d . . .
C2 C 1.1228(3) 0.43754(16) 0.43306(13) 0.0248(4) Uani 1 1 d . . .
C3 C 1.2597(3) 0.49337(18) 0.50113(16) 0.0355(5) Uani 1 1 d . . .
H3 H 1.2614 0.5669 0.5001 0.043 Uiso 1 1 calc R . .
C4 C 1.3952(3) 0.43750(19) 0.57132(15) 0.0361(5) Uani 1 1 d . . .
H4 H 1.4906 0.4733 0.6170 0.043 Uiso 1 1 calc R . .
C5 C 1.3863(3) 0.32813(17) 0.57247(13) 0.0265(4) Uani 1 1 d . . .
C6 C 1.2433(3) 0.27736(16) 0.50222(14) 0.0269(4) Uani 1 1 d . . .
H6 H 1.2355 0.2040 0.5031 0.032 Uiso 1 1 calc R . .
C7 C 1.5228(3) 0.26129(18) 0.64746(15) 0.0289(4) Uani 1 1 d . . .
C9 C 0.5020(3) 0.15551(19) 0.35608(15) 0.0351(5) Uani 1 1 d . . .
H9 H 0.4410 0.1733 0.2951 0.042 Uiso 1 1 calc R . .
C10 C 0.4429(3) 0.07120(19) 0.38937(14) 0.0336(5) Uani 1 1 d . . .
H10 H 0.3434 0.0317 0.3506 0.040 Uiso 1 1 calc R . .
C11 C 0.5314(3) 0.04449(16) 0.48105(13) 0.0254(4) Uani 1 1 d . . .
C12 C 0.6822(3) 0.10566(17) 0.53549(14) 0.0296(4) Uani 1 1 d . . .
H12 H 0.7456 0.0899 0.5968 0.035 Uiso 1 1 calc R . .
C13 C 0.7377(3) 0.18908(18) 0.49922(14) 0.0322(4) Uani 1 1 d . . .
H13 H 0.8382 0.2293 0.5360 0.039 Uiso 1 1 calc R . .
H7B H 0.3765 0.3924 0.2392 0.039 Uiso 1 1 d R . .
H7A H 0.2278 0.4644 0.2276 0.039 Uiso 1 1 d R . .
H6B H 1.1265 0.3071 0.2403 0.039 Uiso 1 1 d R . .
H6A H 1.0542 0.2003 0.2121 0.039 Uiso 1 1 d R . .

loop_
_atom_site_aniso_label
_atom_site_aniso_U_11
_atom_site_aniso_U_22
_atom_site_aniso_U_33
_atom_site_aniso_U_23
_atom_site_aniso_U_13
_atom_site_aniso_U_12
In1 0.01960(9) 0.02214(9) 0.02127(9) 0.00091(5) 0.00212(6) -0.00156(4)
Cl1 0.0401(3) 0.0218(2) 0.0468(3) 0.0044(2) 0.0045(2) 0.0032(2)
O1 0.0288(7) 0.0248(7) 0.0281(7) 0.0077(6) 0.0013(6) 0.0003(6)
O2 0.0517(10) 0.0212(7) 0.0426(9) 0.0081(7) 0.0140(8) 0.0042(7)
O3 0.0253(8) 0.0499(11) 0.0325(9) 0.0083(8) -0.0049(6) 0.0007(8)
O4 0.0427(9) 0.0390(10) 0.0359(9) 0.0082(8) 0.0035(8) 0.0028(8)
O5 0.0418(9) 0.0220(7) 0.0398(9) 0.0034(6) 0.0231(7) -0.0018(7)
O6 0.0627(14) 0.0422(10) 0.0729(15) -0.0294(9) 0.0495(13) -0.0247(9)
O7 0.0449(10) 0.0340(9) 0.0782(14) 0.0064(9) 0.0291(10) 0.0025(8)
N1 0.0232(8) 0.0204(8) 0.0247(8) 0.0005(6) 0.0034(7) 0.0007(6)
N2 0.0313(9) 0.0230(8) 0.0308(9) 0.0015(7) 0.0162(8) -0.0007(7)
C1 0.0268(9) 0.0232(9) 0.0290(10) 0.0059(8) 0.0109(8) 0.0015(8)
C2 0.0246(9) 0.0195(9) 0.0273(10) 0.0014(7) 0.0082(8) 0.0004(7)
C3 0.0369(11) 0.0206(10) 0.0387(12) -0.0031(9) 0.0063(10) -0.0033(9)
C4 0.0292(11) 0.0339(11) 0.0326(11) -0.0068(9) 0.0013(9) -0.0063(9)
C5 0.0200(9) 0.0306(10) 0.0238(9) -0.0014(8) 0.0046(8) 0.0020(8)
C6 0.0237(9) 0.0226(9) 0.0255(10) 0.0016(8) 0.0020(8) 0.0033(8)
C7 0.0243(10) 0.0382(12) 0.0200(10) -0.0001(8) 0.0055(8) 0.0055(8)
C9 0.0351(11) 0.0383(12) 0.0277(10) 0.0049(9) 0.0096(9) -0.0061(10)
C10 0.0317(10) 0.0372(12) 0.0262(10) 0.0013(9) 0.0068(9) -0.0094(9)
C11 0.0259(9) 0.0238(9) 0.0262(9) -0.0004(8) 0.0109(8) 0.0003(8)
C12 0.0303(10) 0.0306(10) 0.0232(9) 0.0012(8) 0.0071(8) -0.0022(8)
C13 0.0329(11) 0.0295(11) 0.0292(10) -0.0026(9) 0.0087(9) -0.0076(9)

loop_
_atom_type_symbol
_atom_type_description
_atom_type_scat_dispersion_real
_atom_type_scat_dispersion_imag
_atom_type_scat_source
C C 0.0033 0.0016 'International Tables Vol C Tables 4.2.6.8 and 6.1.1.4'
Cl Cl 0.1484 0.1585 'International Tables Vol C Tables 4.2.6.8 and 6.1.1.4'
In In -0.7276 1.3100 'International Tables Vol C Tables 4.2.6.8 and 6.1.1.4'
N N 0.0061 0.0033 'International Tables Vol C Tables 4.2.6.8 and 6.1.1.4'
O O 0.0106 0.0060 'International Tables Vol C Tables 4.2.6.8 and 6.1.1.4'
H H 0.0000 0.0000 'International Tables Vol C Tables 4.2.6.8 and 6.1.1.4'

loop_
_geom_angle_atom_site_label_1
_geom_angle_atom_site_label_2
_geom_angle_atom_site_label_3
_geom_angle
_geom_angle_site_symmetry_1
_geom_angle_site_symmetry_3
_geom_angle_publ_flag
O3 In1 O6 86.05(9) 4_465 . ?
O3 In1 O1 107.67(7) 4_465 . ?
O6 In1 O1 86.10(7) . . ?
O3 In1 O5 95.16(8) 4_465 . ?
O6 In1 O5 169.46(7) . . ?
O1 In1 O5 83.55(6) . . ?
O3 In1 N1 175.55(6) 4_465 . ?
O6 In1 N1 90.19(8) . . ?
O1 In1 N1 74.40(6) . . ?
O5 In1 N1 88.97(7) . . ?
O3 In1 Cl1 88.52(6) 4_465 . ?
O6 In1 Cl1 95.80(6) . . ?
O1 In1 Cl1 163.79(4) . . ?
O5 In1 Cl1 94.71(5) . . ?
N1 In1 Cl1 89.48(5) . . ?
C1 O1 In1 118.75(13) . . ?
C7 O3 In1 122.15(16) . 4_666 ?
N2 O5 In1 117.69(13) . . ?
In1 O6 H6B 125.8 . . ?
In1 O6 H6A 117.3 . . ?
H6B O6 H6A 114.9 . . ?
H7B O7 H7A 109.2 . . ?
C6 N1 C2 119.65(17) . . ?
C6 N1 In1 127.00(14) . . ?
C2 N1 In1 113.36(12) . . ?
C13 N2 C9 121.17(19) . . ?
C13 N2 O5 119.36(18) . . ?
C9 N2 O5 119.47(18) . . ?
O2 C1 O1 125.8(2) . . ?
O2 C1 C2 117.51(19) . . ?
O1 C1 C2 116.67(18) . . ?
N1 C2 C3 121.72(18) . . ?
N1 C2 C1 116.11(17) . . ?
C3 C2 C1 122.17(19) . . ?
C2 C3 C4 118.8(2) . . ?
C2 C3 H3 120.6 . . ?
C4 C3 H3 120.6 . . ?
C5 C4 C3 119.36(19) . . ?
C5 C4 H4 120.3 . . ?
C3 C4 H4 120.3 . . ?
C4 C5 C6 118.65(19) . . ?
C4 C5 C7 123.10(19) . . ?
C6 C5 C7 118.2(2) . . ?
N1 C6 C5 121.8(2) . . ?
N1 C6 H6 119.1 . . ?
C5 C6 H6 119.1 . . ?
O4 C7 O3 125.7(2) . . ?
O4 C7 C5 119.9(2) . . ?
O3 C7 C5 114.3(2) . . ?
N2 C9 C10 120.6(2) . . ?
N2 C9 H9 119.7 . . ?
C10 C9 H9 119.7 . . ?
C9 C10 C11 120.4(2) . . ?
C9 C10 H10 119.8 . . ?
C11 C10 H10 119.8 . . ?
C10 C11 C12 117.12(19) . . ?
C10 C11 C11 121.5(2) . 3_656 ?
C12 C11 C11 121.4(2) . 3_656 ?
C13 C12 C11 120.62(19) . . ?
C13 C12 H12 119.7 . . ?
C11 C12 H12 119.7 . . ?
N2 C13 C12 120.14(19) . . ?
N2 C13 H13 119.9 . . ?
C12 C13 H13 119.9 . . ?

loop_
_geom_bond_atom_site_label_1
_geom_bond_atom_site_label_2
_geom_bond_distance
_geom_bond_site_symmetry_2
_geom_bond_publ_flag
In1 O3 2.1144(17) 4_465 ?
In1 O6 2.164(2) . ?
In1 O1 2.1743(18) . ?
In1 O5 2.1769(17) . ?
In1 N1 2.2702(18) . ?
In1 Cl1 2.4488(11) . ?
O1 C1 1.275(3) . ?
O2 C1 1.235(3) . ?
O3 C7 1.276(3) . ?
O3 In1 2.1144(17) 4_666 ?
O4 C7 1.225(3) . ?
O5 N2 1.347(2) . ?
O6 H6B 0.8663 . ?
O6 H6A 0.8728 . ?
O7 H7B 0.8757 . ?
O7 H7A 0.9123 . ?
N1 C6 1.339(3) . ?
N1 C2 1.347(3) . ?
N2 C13 1.342(3) . ?
N2 C9 1.343(3) . ?
C1 C2 1.518(3) . ?
C2 C3 1.382(3) . ?
C3 C4 1.393(3) . ?
C3 H3 0.9300 . ?
C4 C5 1.386(3) . ?
C4 H4 0.9300 . ?
C5 C6 1.391(3) . ?
C5 C7 1.509(3) . ?
C6 H6 0.9300 . ?
C9 C10 1.373(3) . ?
C9 H9 0.9300 . ?
C10 C11 1.396(3) . ?
C10 H10 0.9300 . ?
C11 C12 1.397(3) . ?
C11 C11 1.477(4) 3_656 ?
C12 C13 1.377(3) . ?
C12 H12 0.9300 . ?
C13 H13 0.9300 . ?

loop_
_geom_hbond_atom_site_label_D
_geom_hbond_atom_site_label_H
_geom_hbond_atom_site_label_A
_geom_hbond_distance_DH
_geom_hbond_distance_HA
_geom_hbond_distance_DA
_geom_hbond_angle_DHA
_geom_hbond_site_symmetry_A
O7 H7B O4 0.88 2.02 2.844(3) 156.7 4_465
O7 H7A Cl1 0.91 2.32 3.216(2) 167.0 2_655
O6 H6B O7 0.87 1.77 2.634(3) 174.7 1_655
O6 H6A O2 0.87 1.76 2.626(3) 169.2 2_745
